data_7156747
loop_
_publ_author_name
'Goryaeva, Marina V.'
'Kushch, Svetlana O.'
'Khudina, Olga G.'
'Burgart, Yanina V.'
'Kudyakova, Yulia S.'
'Ezhikova, Marina A.'
'Kodess, Mikhail I.'
'Slepukhin, Pavel A.'
'Sadretdinova, Lilya Sh'
'Evstigneeva, Natalya P.'
'Gerasimova, Natalya A.'
'Saloutin, Victor I.'

_publ_section_title
;
 Autocatalyzed three-component cyclization of polyfluoroalkyl-3-oxo
 esters, methyl ketones and alkyl amines: a novel approach to
 3-alkylamino-5-hydroxy-5-polyfluoroalkylcyclohex-2-en-1-ones.
;
_journal_issue 17
_journal_name_full 'Organic &amp; biomolecular chemistry'
_journal_page_first 4273
_journal_page_last 4280
_journal_paper_doi 10.1039/c9ob00293f
_journal_volume 17
_journal_year 2019
_chemical_formula_moiety 'C4 H10 N, C10 H12 F3 O3'
_chemical_formula_sum 'C14 H22 F3 N O3'
_chemical_formula_weight 309.33
_chemical_melting_point 443.0(10)
_chemical_name_systematic 'Pyrrolidinium 5-Hydroxy-2-propyl-5-(trifluoromethyl)cyclohex-1-one-3-olate'
_space_group_IT_number 14
_space_group_name_Hall '-P 2ybc'
_space_group_name_H-M_alt 'P 1 21/c 1'
_symmetry_cell_setting monoclinic
_symmetry_space_group_name_Hall '-P 2ybc'
_symmetry_space_group_name_H-M 'P 1 21/c 1'
_atom_sites_solution_hydrogens geom
_atom_sites_solution_primary direct
_atom_sites_solution_secondary difmap
_audit_creation_method SHELXL-97
_audit_update_record
;
2018-12-25 deposited with the CCDC.    2019-03-25 downloaded from the CCDC.
;
_cell_angle_alpha 90.00
_cell_angle_beta 117.891(14)
_cell_angle_gamma 90.00
_cell_formula_units_Z 4
_cell_length_a 9.1257(9)
_cell_length_b 21.064(2)
_cell_length_c 8.9372(10)
_cell_measurement_reflns_used 1840
_cell_measurement_temperature 295(2)
_cell_measurement_theta_max 28.2840
_cell_measurement_theta_min 3.8960
_cell_volume 1518.4(3)
_computing_cell_refinement 'CrysAlisPro 1.171.39.38a (Rigaku OD, 2017)'
_computing_data_collection 'CrysAlisPro 1.171.39.38a (Rigaku OD, 2017)'
_computing_data_reduction 'CrysAlisPro 1.171.39.38a (Rigaku OD, 2017)'
_computing_molecular_graphics 'Bruker SHELXTL'
_computing_publication_material 'Bruker SHELXTL'
_computing_structure_refinement 'SHELXL-97 (Sheldrick, 1997)'
_computing_structure_solution 'SHELXS-97 (Sheldrick, 1990)'
_diffrn_ambient_temperature 295(2)
_diffrn_detector 'CCD plate'
_diffrn_detector_area_resol_mean 16.5253
_diffrn_detector_type Sapphire3
_diffrn_measured_fraction_theta_full 0.993
_diffrn_measured_fraction_theta_max 0.864
_diffrn_measurement_device 'four-circle diffractometer'
_diffrn_measurement_device_type 'Xcalibur, Sapphire3'
_diffrn_measurement_method 'phi and omega scans'
_diffrn_radiation_monochromator graphite
_diffrn_radiation_source 'fine-focus sealed tube'
_diffrn_radiation_type MoK\a
_diffrn_radiation_wavelength 0.71073
_diffrn_reflns_av_R_equivalents 0.0360
_diffrn_reflns_av_sigmaI/netI 0.0455
_diffrn_reflns_limit_h_max 12
_diffrn_reflns_limit_h_min -13
_diffrn_reflns_limit_k_max 27
_diffrn_reflns_limit_k_min -29
_diffrn_reflns_limit_l_max 12
_diffrn_reflns_limit_l_min -11
_diffrn_reflns_number 9806
_diffrn_reflns_theta_full 26.00
_diffrn_reflns_theta_max 30.93
_diffrn_reflns_theta_min 3.85
_exptl_absorpt_coefficient_mu 0.118
_exptl_absorpt_correction_T_max 1.00000
_exptl_absorpt_correction_T_min 0.82049
_exptl_absorpt_correction_type multi-scan
_exptl_absorpt_process_details
;
CrysAlisPro 1.171.39.38a (Rigaku Oxford Diffraction, 2017)
Empirical absorption correction using spherical harmonics,
 implemented in SCALE3 ABSPACK scaling algorithm.
;
_exptl_crystal_colour colorless
_exptl_crystal_density_diffrn 1.353
_exptl_crystal_density_method 'not measured'
_exptl_crystal_description plate
_exptl_crystal_F_000 656
_exptl_crystal_size_max 0.43
_exptl_crystal_size_mid 0.23
_exptl_crystal_size_min 0.06
_refine_diff_density_max 0.399
_refine_diff_density_min -0.210
_refine_diff_density_rms 0.044
_refine_ls_extinction_coef 0.013(4)
_refine_ls_extinction_expression Fc^*^=kFc[1+0.001xFc^2^\l^3^/sin(2\q)]^-1/4^
_refine_ls_extinction_method SHELXL
_refine_ls_goodness_of_fit_ref 1.003
_refine_ls_hydrogen_treatment mixed
_refine_ls_matrix_type full
_refine_ls_number_parameters 228
_refine_ls_number_reflns 4151
_refine_ls_number_restraints 42
_refine_ls_restrained_S_all 1.018
_refine_ls_R_factor_all 0.1277
_refine_ls_R_factor_gt 0.0666
_refine_ls_shift/su_max 0.000
_refine_ls_shift/su_mean 0.000
_refine_ls_structure_factor_coef Fsqd
_refine_ls_weighting_details 'calc w=1/[\s^2^(Fo^2^)+(0.1100P)^2^+0.2800P] where P=(Fo^2^+2Fc^2^)/3'
_refine_ls_weighting_scheme calc
_refine_ls_wR_factor_gt 0.1804
_refine_ls_wR_factor_ref 0.2429
_reflns_number_gt 2105
_reflns_number_total 4151
_reflns_threshold_expression >2sigma(I)
_cod_data_source_file c9ob00293f2.cif
_cod_data_source_block dc
_cod_depositor_comments
;
The following automatic conversions were performed:

'_chemical_melting_point' value '442-444' was changed to '443.0(10)'
- the average value was taken and precision was estimated.

'_symmetry_cell_setting' value 'Monoclinic' changed to 'monoclinic'
according to
/home/data/users/saulius/crontab/automatic-downloads/rss-feeds/RSC/lib/dictionaries/cif_core.dic
dictionary named 'cif_core.dic' version 2.4.2 from 2011-04-26.

Automatic conversion script
Id: cif_fix_values 4973 2017-02-22 13:04:09Z antanas 

 Adding full bibliography for 7156746--7156747.cif.
;
_cod_original_sg_symbol_H-M P2(1)/c
_cod_database_code 7156747

loop_
_symmetry_equiv_pos_as_xyz
'x, y, z'
'-x, y+1/2, -z+1/2'
'-x, -y, -z'
'x, -y-1/2, z-1/2'

loop_
_atom_site_label
_atom_site_type_symbol
_atom_site_fract_x
_atom_site_fract_y
_atom_site_fract_z
_atom_site_U_iso_or_equiv
_atom_site_adp_type
_atom_site_occupancy
_atom_site_symmetry_multiplicity
_atom_site_calc_flag
_atom_site_refinement_flags
_atom_site_disorder_assembly
_atom_site_disorder_group
O2 O 0.18036(18) 0.54046(9) 0.2549(2) 0.0631(5) Uani 1 1 d . . .
C6 C 0.0422(2) 0.52856(12) 0.2534(3) 0.0543(6) Uani 1 1 d . . .
O1 O -0.2927(2) 0.49253(10) -0.0356(2) 0.0651(5) Uani 1 1 d . . .
C7 C -0.0403(3) 0.57221(13) 0.3039(3) 0.0578(6) Uani 1 1 d . B .
O3 O -0.2607(2) 0.59137(12) 0.3617(3) 0.0891(7) Uani 1 1 d . . .
F1 F -0.2310(3) 0.36190(9) -0.0161(3) 0.0977(6) Uani 1 1 d . . .
N1 N -0.5240(3) 0.60842(11) -0.5900(3) 0.0604(6) Uani 1 1 d . . .
F2 F -0.4402(2) 0.38815(11) 0.0170(3) 0.1128(8) Uani 1 1 d . . .
C10 C -0.2148(3) 0.45994(14) 0.1204(3) 0.0611(7) Uani 1 1 d . . .
C9 C -0.2670(3) 0.49164(15) 0.2410(3) 0.0693(8) Uani 1 1 d . . .
H9A H -0.3866 0.4965 0.1837 0.083 Uiso 1 1 calc R . .
H9B H -0.2384 0.4638 0.3373 0.083 Uiso 1 1 calc R . .
C11 C -0.0257(3) 0.46275(13) 0.1975(3) 0.0594(6) Uani 1 1 d . . .
H11A H 0.0228 0.4344 0.2941 0.071 Uiso 1 1 calc R . .
H11B H 0.0067 0.4479 0.1145 0.071 Uiso 1 1 calc R . .
F3 F -0.2192(3) 0.35741(11) 0.2279(3) 0.1114(8) Uani 1 1 d . . .
C8 C -0.1899(3) 0.55497(15) 0.3043(3) 0.0659(7) Uani 1 1 d . . .
C1 C -0.2754(4) 0.39265(17) 0.0885(4) 0.0789(9) Uani 1 1 d . . .
C2 C -0.4560(4) 0.58645(16) -0.4125(4) 0.0785(8) Uani 1 1 d . . .
H2A H -0.5433 0.5689 -0.3920 0.094 Uiso 1 1 calc R . .
H2B H -0.3721 0.5541 -0.3880 0.094 Uiso 1 1 calc R . .
C12 C 0.0233(4) 0.63775(15) 0.3536(4) 0.0758(8) Uani 1 1 d D . .
H12A H 0.1370 0.6400 0.3729 0.091 Uiso 1 1 calc R A 1
H12B H 0.0219 0.6489 0.4582 0.091 Uiso 1 1 calc R A 1
C4 C -0.4918(6) 0.6961(2) -0.4111(7) 0.1195(15) Uani 1 1 d . . .
H4A H -0.4352 0.7366 -0.3771 0.143 Uiso 1 1 calc R . .
H4B H -0.5935 0.6980 -0.4018 0.143 Uiso 1 1 calc R . .
C5 C -0.5268(4) 0.67881(15) -0.5890(5) 0.0824(9) Uani 1 1 d . . .
H5A H -0.6343 0.6948 -0.6714 0.099 Uiso 1 1 calc R . .
H5B H -0.4424 0.6961 -0.6145 0.099 Uiso 1 1 calc R . .
C3 C -0.3831(5) 0.6431(2) -0.3069(5) 0.1142(14) Uani 1 1 d . . .
H3A H -0.2696 0.6494 -0.2851 0.137 Uiso 1 1 calc R . .
H3B H -0.3853 0.6396 -0.1997 0.137 Uiso 1 1 calc R . .
C13 C -0.0854(16) 0.6855(7) 0.2121(18) 0.124(3) Uani 0.50 1 d PDU B 1
H13A H -0.1219 0.6640 0.1046 0.148 Uiso 0.50 1 calc PR B 1
H13B H -0.1837 0.6938 0.2245 0.148 Uiso 0.50 1 calc PR B 1
C14 C -0.019(4) 0.7462(10) 0.199(3) 0.108(4) Uani 0.30 1 d PDU B 1
H14A H -0.1028 0.7700 0.1073 0.163 Uiso 0.30 1 calc PR B 1
H14B H 0.0742 0.7398 0.1783 0.163 Uiso 0.30 1 calc PR B 1
H14C H 0.0162 0.7693 0.3028 0.163 Uiso 0.30 1 calc PR B 1
C14A C -0.016(4) 0.7464(9) 0.253(3) 0.108(4) Uani 0.30 1 d PDU B 2
H14D H -0.0717 0.7735 0.1566 0.163 Uiso 0.30 1 calc PR B 2
H14E H 0.0986 0.7588 0.3152 0.163 Uiso 0.30 1 calc PR B 2
H14F H -0.0672 0.7500 0.3251 0.163 Uiso 0.30 1 calc PR B 2
C13A C -0.0255(16) 0.6810(7) 0.1976(17) 0.124(3) Uani 0.50 1 d PDU B 2
H13C H 0.0495 0.6743 0.1500 0.148 Uiso 0.50 1 calc PR B 2
H13D H -0.1373 0.6714 0.1114 0.148 Uiso 0.50 1 calc PR B 2
C14B C -0.174(2) 0.7123(10) 0.132(3) 0.102(5) Uani 0.20 1 d PDU C 3
H14G H -0.1894 0.7365 0.0346 0.153 Uiso 0.20 1 d PR C 3
H14H H -0.2623 0.6823 0.1003 0.153 Uiso 0.20 1 d PR C 3
H14I H -0.1724 0.7404 0.2172 0.153 Uiso 0.20 1 d PR C 3
C14C C -0.070(3) 0.7071(13) 0.076(3) 0.125(7) Uani 0.20 1 d PDU D 4
H14J H -0.1573 0.7362 0.0104 0.188 Uiso 0.20 1 d PR D 4
H14K H -0.0735 0.6716 0.0069 0.188 Uiso 0.20 1 d PR D 4
H14L H 0.0353 0.7283 0.1165 0.188 Uiso 0.20 1 d PR D 4
H1N H -0.626(5) 0.5876(15) -0.652(4) 0.089(10) Uiso 1 1 d . . .
H2N H -0.445(4) 0.5934(15) -0.638(4) 0.092(10) Uiso 1 1 d . . .
H1 H -0.239(5) 0.4835(16) -0.094(5) 0.101(11) Uiso 1 1 d . . .

loop_
_atom_site_aniso_label
_atom_site_aniso_U_11
_atom_site_aniso_U_22
_atom_site_aniso_U_33
_atom_site_aniso_U_23
_atom_site_aniso_U_13
_atom_site_aniso_U_12
O2 0.0359(8) 0.1024(13) 0.0555(10) -0.0054(9) 0.0251(7) -0.0037(8)
C6 0.0318(10) 0.0939(18) 0.0363(11) 0.0034(10) 0.0152(8) 0.0017(9)
O1 0.0393(8) 0.1143(15) 0.0409(9) 0.0024(9) 0.0181(7) 0.0029(8)
C7 0.0395(11) 0.0913(18) 0.0456(12) 0.0005(11) 0.0223(10) 0.0038(11)
O3 0.0533(11) 0.1475(19) 0.0808(14) -0.0247(13) 0.0434(11) 0.0012(11)
F1 0.1088(15) 0.1060(14) 0.0816(13) -0.0133(10) 0.0473(12) -0.0181(11)
N1 0.0418(10) 0.0822(16) 0.0612(13) -0.0077(10) 0.0275(10) -0.0034(9)
F2 0.0649(11) 0.1502(19) 0.1106(17) -0.0140(13) 0.0305(11) -0.0412(11)
C10 0.0383(11) 0.102(2) 0.0415(12) 0.0015(12) 0.0174(9) -0.0043(11)
C9 0.0382(11) 0.125(2) 0.0487(14) -0.0039(14) 0.0233(10) -0.0077(12)
C11 0.0390(11) 0.0904(19) 0.0469(13) 0.0013(11) 0.0185(10) 0.0012(10)
F3 0.1263(18) 0.1203(16) 0.0782(14) 0.0148(11) 0.0400(13) -0.0299(13)
C8 0.0392(11) 0.118(2) 0.0432(12) -0.0007(13) 0.0216(10) 0.0062(12)
C1 0.0637(17) 0.117(3) 0.0535(16) -0.0006(16) 0.0250(13) -0.0188(15)
C2 0.0576(16) 0.110(2) 0.0708(19) 0.0104(16) 0.0320(14) -0.0037(14)
C12 0.0650(16) 0.094(2) 0.078(2) 0.0012(16) 0.0414(15) 0.0083(14)
C4 0.102(3) 0.123(3) 0.138(4) -0.056(3) 0.059(3) -0.016(2)
C5 0.0739(19) 0.081(2) 0.100(3) 0.0063(17) 0.0470(18) 0.0023(14)
C3 0.094(3) 0.168(4) 0.072(2) -0.026(3) 0.032(2) -0.022(3)
C13 0.128(6) 0.112(4) 0.146(5) 0.024(3) 0.077(4) 0.008(5)
C14 0.117(5) 0.099(4) 0.113(9) 0.002(5) 0.057(5) 0.006(3)
C14A 0.117(5) 0.099(4) 0.113(9) 0.002(5) 0.057(5) 0.006(3)
C13A 0.128(6) 0.112(4) 0.146(5) 0.024(3) 0.077(4) 0.008(5)
C14B 0.108(9) 0.097(9) 0.095(9) 0.023(7) 0.042(7) 0.013(7)
C14C 0.114(10) 0.123(11) 0.123(11) 0.004(9) 0.042(8) -0.002(8)

loop_
_atom_type_symbol
_atom_type_description
_atom_type_scat_dispersion_real
_atom_type_scat_dispersion_imag
_atom_type_scat_source
C C 0.0033 0.0016 'International Tables Vol C Tables 4.2.6.8 and 6.1.1.4'
H H 0.0000 0.0000 'International Tables Vol C Tables 4.2.6.8 and 6.1.1.4'
N N 0.0061 0.0033 'International Tables Vol C Tables 4.2.6.8 and 6.1.1.4'
O O 0.0106 0.0060 'International Tables Vol C Tables 4.2.6.8 and 6.1.1.4'
F F 0.0171 0.0103 'International Tables Vol C Tables 4.2.6.8 and 6.1.1.4'

loop_
_geom_angle_atom_site_label_1
_geom_angle_atom_site_label_2
_geom_angle_atom_site_label_3
_geom_angle
O2 C6 C7 123.2(2)
O2 C6 C11 115.8(2)
C7 C6 C11 121.04(19)
C10 O1 H1 108(3)
C6 C7 C8 120.0(2)
C6 C7 C12 121.2(2)
C8 C7 C12 118.8(2)
C2 N1 C5 107.8(2)
C2 N1 H1N 107(2)
C5 N1 H1N 117.1(19)
C2 N1 H2N 108.6(19)
C5 N1 H2N 108.8(17)
H1N N1 H2N 108(3)
O1 C10 C1 107.5(2)
O1 C10 C9 107.8(2)
C1 C10 C9 109.8(2)
O1 C10 C11 111.54(19)
C1 C10 C11 111.1(2)
C9 C10 C11 108.9(2)
C8 C9 C10 114.4(2)
C8 C9 H9A 108.7
C10 C9 H9A 108.7
C8 C9 H9B 108.7
C10 C9 H9B 108.7
H9A C9 H9B 107.6
C6 C11 C10 112.8(2)
C6 C11 H11A 109.0
C10 C11 H11A 109.0
C6 C11 H11B 109.0
C10 C11 H11B 109.0
H11A C11 H11B 107.8
O3 C8 C7 121.7(3)
O3 C8 C9 117.3(2)
C7 C8 C9 120.9(2)
F3 C1 F2 105.2(2)
F3 C1 F1 105.8(3)
F2 C1 F1 105.7(3)
F3 C1 C10 113.8(2)
F2 C1 C10 113.0(3)
F1 C1 C10 112.5(2)
C3 C2 N1 105.7(3)
C3 C2 H2A 110.6
N1 C2 H2A 110.6
C3 C2 H2B 110.6
N1 C2 H2B 110.6
H2A C2 H2B 108.7
C7 C12 C13A 111.8(6)
C7 C12 C13 110.3(7)
C13A C12 C13 23.2(6)
C7 C12 H12A 109.6
C13A C12 H12A 88.0
C13 C12 H12A 109.6
C7 C12 H12B 109.6
C13A C12 H12B 126.7
C13 C12 H12B 109.6
H12A C12 H12B 108.1
C3 C4 C5 103.2(3)
C3 C4 H4A 111.1
C5 C4 H4A 111.1
C3 C4 H4B 111.1
C5 C4 H4B 111.1
H4A C4 H4B 109.1
N1 C5 C4 104.5(3)
N1 C5 H5A 110.8
C4 C5 H5A 110.8
N1 C5 H5B 110.8
C4 C5 H5B 110.8
H5A C5 H5B 108.9
C2 C3 C4 103.7(3)
C2 C3 H3A 111.0
C4 C3 H3A 111.0
C2 C3 H3B 111.0
C4 C3 H3B 111.0
H3A C3 H3B 109.0
C14 C13 C12 120.4(15)
C14 C13 H13A 107.2
C12 C13 H13A 107.2
C14 C13 H13B 107.2
C12 C13 H13B 107.2
H13A C13 H13B 106.9
C14 C13 H14H 111.1
C12 C13 H14H 127.7
H13A C13 H14H 62.6
H13B C13 H14H 45.2
C14 C13 H14I 62.8
C12 C13 H14I 131.0
H13A C13 H14I 118.4
H13B C13 H14I 44.5
H14H C13 H14I 66.4
C13 C14 H14A 109.5
C13 C14 H14B 109.5
H14A C14 H14B 109.5
C13 C14 H14C 109.5
H14A C14 H14C 109.5
H14B C14 H14C 109.5
C13 C14 H14G 72.0
H14A C14 H14G 39.3
H14B C14 H14G 112.3
H14C C14 H14G 134.7
C13 C14 H14I 57.7
H14A C14 H14I 73.8
H14B C14 H14I 166.4
H14C C14 H14I 80.9
H14G C14 H14I 61.4
C13 C14 H14J 79.1
H14A C14 H14J 40.3
H14B C14 H14J 96.5
H14C C14 H14J 147.0
H14G C14 H14J 16.0
H14I C14 H14J 77.4
C13 C14 H14L 94.9
H14A C14 H14L 92.0
H14B C14 H14L 29.4
H14C C14 H14L 138.8
H14G C14 H14L 83.7
H14I C14 H14L 140.0
H14J C14 H14L 68.5
C13A C14A H14D 109.5
C13A C14A H14E 109.5
H14D C14A H14E 109.5
C13A C14A H14F 109.5
H14D C14A H14F 109.5
H14E C14A H14F 109.5
C13A C14A H14I 86.5
H14D C14A H14I 77.1
H14E C14A H14I 158.4
H14F C14A H14I 49.9
C13A C14A H14L 59.2
H14D C14A H14L 70.4
H14E C14A H14L 82.9
H14F C14A H14L 166.3
H14I C14A H14L 118.5
C14A C13A C12 107.7(13)
C14A C13A H13C 110.2
C12 C13A H13C 110.2
C14A C13A H13D 110.2
C12 C13A H13D 110.2
H13C C13A H13D 108.5
C14A C13A H14K 115.8
C12 C13A H14K 136.5
H13C C13A H14K 53.0
H13D C13A H14K 56.8
C14A C13A H14L 63.5
C12 C13A H14L 145.1
H13C C13A H14L 51.8
H13D C13A H14L 104.3
H14K C13A H14L 61.9
H14G C14B H14H 109.5
H14G C14B H14I 109.5
H14H C14B H14I 109.5
H14G C14B H14J 16.2
H14H C14B H14J 115.4
H14I C14B H14J 118.3
H14G C14C H14J 21.4
H14G C14C H14K 117.7
H14J C14C H14K 109.5
H14G C14C H14L 119.9
H14J C14C H14L 109.5
H14K C14C H14L 109.5

loop_
_geom_bond_atom_site_label_1
_geom_bond_atom_site_label_2
_geom_bond_distance
O2 C6 1.280(2)
C6 C7 1.390(3)
C6 C11 1.505(4)
O1 C10 1.411(3)
O1 H1 0.89(4)
C7 C8 1.415(3)
C7 C12 1.483(4)
O3 C8 1.256(3)
F1 C1 1.346(4)
N1 C2 1.482(4)
N1 C5 1.483(4)
N1 H1N 0.94(4)
N1 H2N 1.04(3)
F2 C1 1.334(3)
C10 C1 1.499(4)
C10 C9 1.522(4)
C10 C11 1.530(3)
C9 C8 1.491(4)
C9 H9A 0.9700
C9 H9B 0.9700
C11 H11A 0.9700
C11 H11B 0.9700
F3 C1 1.330(4)
C2 C3 1.474(5)
C2 H2A 0.9700
C2 H2B 0.9700
C12 C13A 1.546(12)
C12 C13 1.556(12)
C12 H12A 0.9700
C12 H12B 0.9700
C4 C3 1.494(6)
C4 C5 1.513(6)
C4 H4A 0.9700
C4 H4B 0.9700
C5 H5A 0.9700
C5 H5B 0.9700
C3 H3A 0.9700
C3 H3B 0.9700
C13 C14 1.444(17)
C13 H13A 0.9700
C13 H13B 0.9700
C14 H14A 0.9600
C14 H14B 0.9600
C14 H14C 0.9600
C14A C13A 1.452(16)
C14A H14D 0.9600
C14A H14E 0.9600
C14A H14F 0.9600
C13A H13C 0.9700
C13A H13D 0.9700
C14B H14G 0.9600
C14B H14H 0.9600
C14B H14I 0.9600
C14C H14J 0.9599
C14C H14K 0.9601
C14C H14L 0.9599

loop_
_geom_torsion_atom_site_label_1
_geom_torsion_atom_site_label_2
_geom_torsion_atom_site_label_3
_geom_torsion_atom_site_label_4
_geom_torsion
O2 C6 C7 C8 -177.8(2)
C11 C6 C7 C8 0.4(3)
O2 C6 C7 C12 3.8(4)
C11 C6 C7 C12 -177.9(2)
O1 C10 C9 C8 -72.8(3)
C1 C10 C9 C8 170.3(2)
C11 C10 C9 C8 48.4(3)
O2 C6 C11 C10 -153.3(2)
C7 C6 C11 C10 28.3(3)
O1 C10 C11 C6 67.9(3)
C1 C10 C11 C6 -172.2(2)
C9 C10 C11 C6 -51.0(3)
C6 C7 C8 O3 174.3(2)
C12 C7 C8 O3 -7.3(4)
C6 C7 C8 C9 -3.8(4)
C12 C7 C8 C9 174.6(2)
C10 C9 C8 O3 159.6(2)
C10 C9 C8 C7 -22.2(4)
O1 C10 C1 F3 -176.0(2)
C9 C10 C1 F3 -58.9(3)
C11 C10 C1 F3 61.7(3)
O1 C10 C1 F2 -56.0(3)
C9 C10 C1 F2 61.1(3)
C11 C10 C1 F2 -178.3(2)
O1 C10 C1 F1 63.7(3)
C9 C10 C1 F1 -179.3(2)
C11 C10 C1 F1 -58.6(3)
C5 N1 C2 C3 -13.2(3)
C6 C7 C12 C13A 81.1(5)
C8 C7 C12 C13A -97.3(5)
C6 C7 C12 C13 105.9(5)
C8 C7 C12 C13 -72.4(6)
C2 N1 C5 C4 -11.2(3)
C3 C4 C5 N1 30.9(4)
N1 C2 C3 C4 32.6(4)
C5 C4 C3 C2 -39.3(4)
C7 C12 C13 C14 -157.2(13)
C13A C12 C13 C14 -59(3)
C7 C12 C13A C14A 158.9(13)
C13 C12 C13A C14A 68(3)
